data_7102244
loop_
_publ_author_name
'Carfagna, Carla'
'Gatti, Giuseppe'
'Mosca, Luca'
'Passeri, Alessandra'
'Paoli, Paola'
'Guerri, Annalisa'

_publ_section_title
;
 Stereocontrol mechanism in CO/p-methylstyrene copolymerisation
 catalysed by aryl-alpha-diimine Pd(II) complexes.
;
_journal_issue 43
_journal_name_full 'Chemical communications (Cambridge, England)'
_journal_page_first 4540
_journal_page_last 4542
_journal_paper_doi 10.1039/b707107h
_journal_year 2007
_chemical_compound_source 'synthesis as described'
_chemical_formula_moiety 'C31 H37 N2 O Pd 1+, C32 H12 B F24 -1'
_chemical_formula_sum 'C63 H49 B F24 N2 O Pd'
_chemical_formula_weight 1423.27
_chemical_name_systematic
;
?
;
_space_group_IT_number 2
_symmetry_cell_setting triclinic
_symmetry_Int_Tables_number 2
_symmetry_space_group_name_Hall '-P 1'
_symmetry_space_group_name_H-M 'P -1'
_atom_sites_solution_hydrogens geom
_atom_sites_solution_primary direct
_atom_sites_solution_secondary difmap
_audit_creation_method SHELXL-97
_cell_angle_alpha 104.038(15)
_cell_angle_beta 91.163(13)
_cell_angle_gamma 100.135(15)
_cell_formula_units_Z 4
_cell_length_a 15.903(3)
_cell_length_b 17.905(4)
_cell_length_c 23.331(4)
_cell_measurement_reflns_used 85290
_cell_measurement_temperature 150(2)
_cell_measurement_theta_max 71.06
_cell_measurement_theta_min 3.91
_cell_volume 6330.5(19)
_computing_cell_refinement
;
CrysAlis RED, Oxford Diffraction Ltd.,
Version 1.171.31.2 (release 07-07-2006 CrysAlis171 .NET)
(compiled Jul 10 2006,00:11:42)
;
_computing_data_collection
;
CrysAlis CCD, Oxford Diffraction Ltd.,
Version 1.171.31.2 (release 07-07-2006 CrysAlis171 .NET)
(compiled Jul 10 2006,00:11:42)
;
_computing_data_reduction
;
CrysAlis RED, Oxford Diffraction Ltd.,
Version 1.171.31.2 (release 07-07-2006 CrysAlis171 .NET)
(compiled Jul 10 2006,00:11:42)
;
_computing_molecular_graphics 'Ortep-3 for Windows (Farrugia, 1997)'
_computing_publication_material 'WinGX publication routines (Farrugia, 1999)'
_computing_structure_refinement 'SHELXL-97 (Sheldrick, 1997)'
_computing_structure_solution 'SIR97 (Altomare, 1999)'
_diffrn_ambient_temperature 150(2)
_diffrn_detector_area_resol_mean 8.1241
_diffrn_measured_fraction_theta_full 0.986
_diffrn_measured_fraction_theta_max 0.986
_diffrn_measurement_details
;
1 omega -62.00 -16.00 1.0000 3.5000
omega____ theta____ kappa____ phi______ omega'___ theta'___ frames
- -39.1696 45.0000 240.0000 0.0000 0.0000 46

2 omega -62.00 -16.00 1.0000 3.5000
omega____ theta____ kappa____ phi______ omega'___ theta'___ frames
- -39.1696 -45.0000 0.0000 0.0000 0.0000 46

3 omega -16.00 30.00 1.0000 3.5000
omega____ theta____ kappa____ phi______ omega'___ theta'___ frames
- -39.1696 45.0000 240.0000 0.0000 0.0000 46

4 omega 63.00 114.00 1.0000 3.5000
omega____ theta____ kappa____ phi______ omega'___ theta'___ frames
- 42.2796 75.0000 240.0000 0.0000 0.0000 51

5 omega 8.00 36.00 1.0000 3.5000
omega____ theta____ kappa____ phi______ omega'___ theta'___ frames
- 42.2796 90.0000 258.0000 0.0000 0.0000 28

6 omega 65.00 111.00 1.0000 3.5000
omega____ theta____ kappa____ phi______ omega'___ theta'___ frames
- 42.2796 45.0000 240.0000 0.0000 0.0000 46

7 omega 12.00 63.00 1.0000 3.5000
omega____ theta____ kappa____ phi______ omega'___ theta'___ frames
- 42.2796 75.0000 0.0000 0.0000 0.0000 51

8 omega 22.00 72.00 1.0000 3.5000
omega____ theta____ kappa____ phi______ omega'___ theta'___ frames
- 42.2796 -75.0000 240.0000 0.0000 0.0000 50

9 omega -29.00 21.00 1.0000 3.5000
omega____ theta____ kappa____ phi______ omega'___ theta'___ frames
- 42.2796 -75.0000 120.0000 0.0000 0.0000 50

10 omega -119.00 -69.00 1.0000 3.5000
omega____ theta____ kappa____ phi______ omega'___ theta'___ frames
- -89.0000 75.0000 120.0000 0.0000 0.0000 50

11 omega -112.00 -66.00 1.0000 3.5000
omega____ theta____ kappa____ phi______ omega'___ theta'___ frames
- -89.0000 -40.0000 151.0000 0.0000 0.0000 46

12 phi 0.00 60.00 1.0000 3.5000
omega____ theta____ kappa____ phi______ omega'___ theta'___ frames
-40.0000 -89.0000 0.0000 - 0.0000 0.0000 60

13 omega -68.00 -18.00 1.0000 3.5000
omega____ theta____ kappa____ phi______ omega'___ theta'___ frames
- -89.0000 75.0000 120.0000 0.0000 0.0000 50

14 omega -68.00 -18.00 1.0000 3.5000
omega____ theta____ kappa____ phi______ omega'___ theta'___ frames
- -89.0000 75.0000 240.0000 0.0000 0.0000 50

15 omega 123.00 169.00 1.0000 3.5000
omega____ theta____ kappa____ phi______ omega'___ theta'___ frames
- 100.0000 45.0000 0.0000 0.0000 0.0000 46

16 omega 78.00 135.00 1.0000 3.5000
omega____ theta____ kappa____ phi______ omega'___ theta'___ frames
- 100.0000 -90.0000 202.0000 0.0000 0.0000 57

17 omega 25.00 70.00 1.0000 3.5000
omega____ theta____ kappa____ phi______ omega'___ theta'___ frames
- 100.0000 -112.0000 323.0000 0.0000 0.0000 45

18 omega 71.00 121.00 1.0000 3.5000
omega____ theta____ kappa____ phi______ omega'___ theta'___ frames
- 100.0000 73.0000 -86.0000 0.0000 0.0000 50

19 omega 76.00 123.00 1.0000 3.5000
omega____ theta____ kappa____ phi______ omega'___ theta'___ frames
- 100.0000 -33.0000 296.0000 0.0000 0.0000 47

20 omega 74.00 125.00 1.0000 3.5000
omega____ theta____ kappa____ phi______ omega'___ theta'___ frames
- 100.0000 84.0000 59.0000 0.0000 0.0000 51

21 omega 70.00 120.00 1.0000 3.5000
omega____ theta____ kappa____ phi______ omega'___ theta'___ frames
- 100.0000 75.0000 0.0000 0.0000 0.0000 50

22 omega 70.00 115.00 1.0000 3.5000
omega____ theta____ kappa____ phi______ omega'___ theta'___ frames
- 100.0000 -110.0000 80.0000 0.0000 0.0000 45

23 omega 19.00 66.00 1.0000 3.5000
omega____ theta____ kappa____ phi______ omega'___ theta'___ frames
- 100.0000 -7.0000 242.0000 0.0000 0.0000 47

24 omega 70.00 120.00 1.0000 3.5000
omega____ theta____ kappa____ phi______ omega'___ theta'___ frames
- 100.0000 75.0000 120.0000 0.0000 0.0000 50

25 omega 114.00 171.00 1.0000 3.5000
omega____ theta____ kappa____ phi______ omega'___ theta'___ frames
- 100.0000 151.0000 297.0000 0.0000 0.0000 57

26 omega 122.00 169.00 1.0000 3.5000
omega____ theta____ kappa____ phi______ omega'___ theta'___ frames
- 100.0000 60.0000 -29.0000 0.0000 0.0000 47

27 omega 30.00 76.00 1.0000 3.5000
omega____ theta____ kappa____ phi______ omega'___ theta'___ frames
- 100.0000 -50.0000 180.0000 0.0000 0.0000 46

28 omega 69.00 114.00 1.0000 3.5000
omega____ theta____ kappa____ phi______ omega'___ theta'___ frames
- 100.0000 -106.0000 343.0000 0.0000 0.0000 45

29 omega 62.00 120.00 1.0000 3.5000
omega____ theta____ kappa____ phi______ omega'___ theta'___ frames
- 100.0000 14.0000 309.0000 0.0000 0.0000 58

30 omega 72.00 118.00 1.0000 3.5000
omega____ theta____ kappa____ phi______ omega'___ theta'___ frames
- 100.0000 -118.0000 205.0000 0.0000 0.0000 46

31 omega 79.00 132.00 1.0000 3.5000
omega____ theta____ kappa____ phi______ omega'___ theta'___ frames
- 100.0000 -83.0000 89.0000 0.0000 0.0000 53

32 omega 67.00 112.00 1.0000 3.5000
omega____ theta____ kappa____ phi______ omega'___ theta'___ frames
- 100.0000 -103.0000 247.0000 0.0000 0.0000 45

33 omega 77.00 123.00 1.0000 3.5000
omega____ theta____ kappa____ phi______ omega'___ theta'___ frames
- 100.0000 -45.0000 120.0000 0.0000 0.0000 46

34 omega 77.00 123.00 1.0000 3.5000
omega____ theta____ kappa____ phi______ omega'___ theta'___ frames
- 100.0000 -45.0000 240.0000 0.0000 0.0000 46

35 omega 74.00 125.00 1.0000 3.5000
omega____ theta____ kappa____ phi______ omega'___ theta'___ frames
- 100.0000 84.0000 22.0000 0.0000 0.0000 51

36 omega 31.00 77.00 1.0000 3.5000
omega____ theta____ kappa____ phi______ omega'___ theta'___ frames
- 100.0000 -45.0000 0.0000 0.0000 0.0000 46

37 omega 80.00 130.00 1.0000 3.5000
omega____ theta____ kappa____ phi______ omega'___ theta'___ frames
- 100.0000 -75.0000 120.0000 0.0000 0.0000 50

38 omega 79.00 131.00 1.0000 3.5000
omega____ theta____ kappa____ phi______ omega'___ theta'___ frames
- 100.0000 -80.0000 267.0000 0.0000 0.0000 52

39 omega 66.00 111.00 1.0000 3.5000
omega____ theta____ kappa____ phi______ omega'___ theta'___ frames
- 100.0000 -98.0000 268.0000 0.0000 0.0000 45

40 omega 76.00 124.00 1.0000 3.5000
omega____ theta____ kappa____ phi______ omega'___ theta'___ frames
- 100.0000 -29.0000 117.0000 0.0000 0.0000 48

41 omega 27.00 75.00 1.0000 3.5000
omega____ theta____ kappa____ phi______ omega'___ theta'___ frames
- 100.0000 -31.0000 239.0000 0.0000 0.0000 48

42 omega 20.00 77.00 1.0000 3.5000
omega____ theta____ kappa____ phi______ omega'___ theta'___ frames
- 100.0000 -90.0000 202.0000 0.0000 0.0000 57

43 omega 80.00 130.00 1.0000 3.5000
omega____ theta____ kappa____ phi______ omega'___ theta'___ frames
- 100.0000 -75.0000 0.0000 0.0000 0.0000 50

44 omega 71.00 121.00 1.0000 3.5000
omega____ theta____ kappa____ phi______ omega'___ theta'___ frames
- 100.0000 74.0000 -21.0000 0.0000 0.0000 50

45 omega 66.00 113.00 1.0000 3.5000
omega____ theta____ kappa____ phi______ omega'___ theta'___ frames
- 100.0000 -7.0000 242.0000 0.0000 0.0000 47

46 omega 113.00 160.00 1.0000 3.5000
omega____ theta____ kappa____ phi______ omega'___ theta'___ frames
- 100.0000 -7.0000 242.0000 0.0000 0.0000 47

47 omega 27.00 75.00 1.0000 3.5000
omega____ theta____ kappa____ phi______ omega'___ theta'___ frames
- 100.0000 -29.0000 117.0000 0.0000 0.0000 48

48 omega 71.00 121.00 1.0000 3.5000
omega____ theta____ kappa____ phi______ omega'___ theta'___ frames
- 100.0000 73.0000 148.0000 0.0000 0.0000 50

49 omega 77.00 124.00 1.0000 3.5000
omega____ theta____ kappa____ phi______ omega'___ theta'___ frames
- 100.0000 -58.0000 149.0000 0.0000 0.0000 47

50 omega 83.00 130.00 1.0000 3.5000
omega____ theta____ kappa____ phi______ omega'___ theta'___ frames
- 100.0000 5.0000 121.0000 0.0000 0.0000 47

51 omega 77.00 123.00 1.0000 3.5000
omega____ theta____ kappa____ phi______ omega'___ theta'___ frames
- 100.0000 -49.0000 359.0000 0.0000 0.0000 46

52 omega 78.00 136.00 1.0000 3.5000
omega____ theta____ kappa____ phi______ omega'___ theta'___ frames
- 100.0000 -92.0000 295.0000 0.0000 0.0000 58

53 omega 21.00 66.00 1.0000 3.5000
omega____ theta____ kappa____ phi______ omega'___ theta'___ frames
- 100.0000 -101.0000 307.0000 0.0000 0.0000 45

54 omega 123.00 169.00 1.0000 3.5000
omega____ theta____ kappa____ phi______ omega'___ theta'___ frames
- 100.0000 58.0000 -14.0000 0.0000 0.0000 46

55 omega 76.00 128.00 1.0000 3.5000
omega____ theta____ kappa____ phi______ omega'___ theta'___ frames
- 100.0000 -20.0000 10.0000 0.0000 0.0000 52

56 omega 26.00 72.00 1.0000 3.5000
omega____ theta____ kappa____ phi______ omega'___ theta'___ frames
- 100.0000 -118.0000 205.0000 0.0000 0.0000 46

57 omega 75.00 122.00 1.0000 3.5000
omega____ theta____ kappa____ phi______ omega'___ theta'___ frames
- 100.0000 59.0000 180.0000 0.0000 0.0000 47

58 omega 122.00 169.00 1.0000 3.5000
omega____ theta____ kappa____ phi______ omega'___ theta'___ frames
- 100.0000 59.0000 180.0000 0.0000 0.0000 47

59 omega 121.00 170.00 1.0000 3.5000
omega____ theta____ kappa____ phi______ omega'___ theta'___ frames
- 100.0000 71.0000 96.0000 0.0000 0.0000 49

60 omega 121.00 170.00 1.0000 3.5000
omega____ theta____ kappa____ phi______ omega'___ theta'___ frames
- 100.0000 70.0000 78.0000 0.0000 0.0000 49

61 omega 29.00 79.00 1.0000 3.5000
omega____ theta____ kappa____ phi______ omega'___ theta'___ frames
- 100.0000 -75.0000 240.0000 0.0000 0.0000 50

62 omega 121.00 171.00 1.0000 3.5000
omega____ theta____ kappa____ phi______ omega'___ theta'___ frames
- 100.0000 74.0000 263.0000 0.0000 0.0000 50

63 omega 66.00 111.00 1.0000 3.5000
omega____ theta____ kappa____ phi______ omega'___ theta'___ frames
- 100.0000 -101.0000 307.0000 0.0000 0.0000 45

64 omega 19.00 64.00 1.0000 3.5000
omega____ theta____ kappa____ phi______ omega'___ theta'___ frames
- 100.0000 -94.0000 311.0000 0.0000 0.0000 45

65 omega 75.00 122.00 1.0000 3.5000
omega____ theta____ kappa____ phi______ omega'___ theta'___ frames
- 100.0000 60.0000 -29.0000 0.0000 0.0000 47

66 omega 117.00 172.00 1.0000 3.5000
omega____ theta____ kappa____ phi______ omega'___ theta'___ frames
- 100.0000 145.0000 308.0000 0.0000 0.0000 55

67 omega 25.00 70.00 1.0000 3.5000
omega____ theta____ kappa____ phi______ omega'___ theta'___ frames
- 100.0000 -111.0000 50.0000 0.0000 0.0000 45

68 omega 71.00 117.00 1.0000 3.5000
omega____ theta____ kappa____ phi______ omega'___ theta'___ frames
- 100.0000 -113.0000 285.0000 0.0000 0.0000 46

69 omega 24.00 76.00 1.0000 3.5000
omega____ theta____ kappa____ phi______ omega'___ theta'___ frames
- 100.0000 -20.0000 10.0000 0.0000 0.0000 52

70 omega 80.00 128.00 1.0000 3.5000
omega____ theta____ kappa____ phi______ omega'___ theta'___ frames
- 100.0000 -68.0000 350.0000 0.0000 0.0000 48

71 omega 77.00 124.00 1.0000 3.5000
omega____ theta____ kappa____ phi______ omega'___ theta'___ frames
- 100.0000 -58.0000 349.0000 0.0000 0.0000 47

72 omega 71.00 120.00 1.0000 3.5000
omega____ theta____ kappa____ phi______ omega'___ theta'___ frames
- 100.0000 71.0000 176.0000 0.0000 0.0000 49

73 omega 72.00 121.00 1.0000 3.5000
omega____ theta____ kappa____ phi______ omega'___ theta'___ frames
- 100.0000 70.0000 78.0000 0.0000 0.0000 49

74 omega 72.00 121.00 1.0000 3.5000
omega____ theta____ kappa____ phi______ omega'___ theta'___ frames
- 100.0000 70.0000 57.0000 0.0000 0.0000 49

75 omega 30.00 76.00 1.0000 3.5000
omega____ theta____ kappa____ phi______ omega'___ theta'___ frames
- 100.0000 -39.0000 40.0000 0.0000 0.0000 46

76 omega 79.00 129.00 1.0000 3.5000
omega____ theta____ kappa____ phi______ omega'___ theta'___ frames
- 100.0000 -73.0000 31.0000 0.0000 0.0000 50

77 omega 118.00 172.00 1.0000 3.5000
omega____ theta____ kappa____ phi______ omega'___ theta'___ frames
- 100.0000 142.0000 227.0000 0.0000 0.0000 54

78 omega 71.00 116.00 1.0000 3.5000
omega____ theta____ kappa____ phi______ omega'___ theta'___ frames
- 100.0000 -112.0000 323.0000 0.0000 0.0000 45
;
_diffrn_measurement_device_type 'Oxford Diffraction Excalibur PX Ultra CCD'
_diffrn_measurement_method '\w and \f scans'
_diffrn_orient_matrix_UB_11 -0.0801658843
_diffrn_orient_matrix_UB_12 -0.0269741986
_diffrn_orient_matrix_UB_13 0.0319088799
_diffrn_orient_matrix_UB_21 0.0463235010
_diffrn_orient_matrix_UB_22 -0.0594825762
_diffrn_orient_matrix_UB_23 0.0200958325
_diffrn_orient_matrix_UB_31 0.0364089679
_diffrn_orient_matrix_UB_32 0.0631343943
_diffrn_orient_matrix_UB_33 0.0580256308
_diffrn_radiation_monochromator 'Oxford Diffraction, Enhance ULTRA assembly'
_diffrn_radiation_source 'Enhance (Cu) X-ray Source'
_diffrn_radiation_type CuK\a
_diffrn_radiation_wavelength 1.54140
_diffrn_reflns_av_R_equivalents 0.0362
_diffrn_reflns_av_sigmaI/netI 0.0210
_diffrn_reflns_limit_h_max 19
_diffrn_reflns_limit_h_min -19
_diffrn_reflns_limit_k_max 21
_diffrn_reflns_limit_k_min -21
_diffrn_reflns_limit_l_max 28
_diffrn_reflns_limit_l_min -28
_diffrn_reflns_number 176884
_diffrn_reflns_theta_full 71.06
_diffrn_reflns_theta_max 71.06
_diffrn_reflns_theta_min 3.91
_exptl_absorpt_coefficient_mu 3.383
_exptl_absorpt_correction_T_max 0.5083
_exptl_absorpt_correction_T_min 0.4292
_exptl_absorpt_correction_type empirical
_exptl_absorpt_process_details
;CrysAlis RED, Oxford Diffraction Ltd.,
Version 1.171.31.2 (release 07-07-2006 CrysAlis171 .NET)
(compiled Jul 10 2006,00:11:42)
Empirical absorption correction using spherical harmonics,
implemented in SCALE3 ABSPACK scaling algorithm.
;
_exptl_crystal_colour 'dark red'
_exptl_crystal_density_diffrn 1.493
_exptl_crystal_density_method 'not measured'
_exptl_crystal_description prism
_exptl_crystal_F_000 2864
_exptl_crystal_size_max 0.3
_exptl_crystal_size_mid 0.3
_exptl_crystal_size_min 0.2
_refine_diff_density_max 5.284
_refine_diff_density_min -2.654
_refine_diff_density_rms 0.078
_refine_ls_extinction_method none
_refine_ls_goodness_of_fit_ref 1.023
_refine_ls_hydrogen_treatment constr
_refine_ls_matrix_type full
_refine_ls_number_parameters 1674
_refine_ls_number_reflns 24149
_refine_ls_number_restraints 0
_refine_ls_restrained_S_all 1.023
_refine_ls_R_factor_all 0.0637
_refine_ls_R_factor_gt 0.0521
_refine_ls_shift/su_max 0.001
_refine_ls_shift/su_mean 0.000
_refine_ls_structure_factor_coef Fsqd
_refine_ls_weighting_details 'calc w=1/[\s^2^(Fo^2^)+(0.0732P)^2^+12.0291P] where P=(Fo^2^+2Fc^2^)/3'
_refine_ls_weighting_scheme calc
_refine_ls_wR_factor_gt 0.1339
_refine_ls_wR_factor_ref 0.1438
_reflns_number_gt 19884
_reflns_number_total 24149
_reflns_threshold_expression >2sigma(I)
_cod_data_source_file b707107h.txt
_cod_data_source_block ap15
_cod_database_code 7102244

loop_
_symmetry_equiv_pos_as_xyz
'x, y, z'
'-x, -y, -z'

loop_
_atom_site_label
_atom_site_type_symbol
_atom_site_fract_x
_atom_site_fract_y
_atom_site_fract_z
_atom_site_U_iso_or_equiv
_atom_site_adp_type
_atom_site_occupancy
_atom_site_symmetry_multiplicity
_atom_site_calc_flag
_atom_site_refinement_flags
Pd1 Pd 0.488197(16) 0.304636(15) 0.190772(11) 0.03226(7) Uani 1 1 d .
N1 N 0.59097(18) 0.24473(17) 0.17104(13) 0.0334(6) Uani 1 1 d .
C1 C 0.6590(2) 0.2835(2) 0.15505(16) 0.0367(8) Uani 1 1 d .
C2 C 0.6564(2) 0.3668(2) 0.15490(16) 0.0389(8) Uani 1 1 d .
N2 N 0.5835(2) 0.38803(18) 0.16554(13) 0.0368(7) Uani 1 1 d .
C3 C 0.7362(2) 0.2495(3) 0.1344(2) 0.0476(10) Uani 1 1 d .
H3A H 0.7281 0.1951 0.1376 0.074(2) Uiso 1 1 calc R
H3B H 0.7870 0.2803 0.1591 0.074(2) Uiso 1 1 calc R
H3C H 0.7437 0.2509 0.0931 0.074(2) Uiso 1 1 calc R
C4 C 0.7358(3) 0.4189(3) 0.1430(2) 0.0573(11) Uani 1 1 d .
H4A H 0.7235 0.4711 0.1446 0.074(2) Uiso 1 1 calc R
H4B H 0.7541 0.3964 0.1037 0.074(2) Uiso 1 1 calc R
H4C H 0.7815 0.4232 0.1731 0.074(2) Uiso 1 1 calc R
C5 C 0.5825(2) 0.1622(2) 0.16919(17) 0.0355(8) Uani 1 1 d .
C6 C 0.5456(3) 0.1072(2) 0.11702(18) 0.0428(9) Uani 1 1 d .
C7 C 0.5180(3) 0.1328(3) 0.06292(19) 0.0549(11) Uani 1 1 d .
H7A H 0.4761 0.1671 0.0738 0.074(2) Uiso 1 1 calc R
H7B H 0.4921 0.0865 0.0318 0.074(2) Uiso 1 1 calc R
H7C H 0.5681 0.1612 0.0484 0.074(2) Uiso 1 1 calc R
C8 C 0.5330(3) 0.0276(3) 0.1175(2) 0.0540(11) Uani 1 1 d .
H8 H 0.5086 -0.0113 0.0831 0.065 Uiso 1 1 calc R
C9 C 0.5556(3) 0.0054(3) 0.1674(2) 0.0568(12) Uani 1 1 d .
H9 H 0.5470 -0.0486 0.1668 0.068 Uiso 1 1 calc R
C10 C 0.5914(3) 0.0617(3) 0.2193(2) 0.0498(10) Uani 1 1 d .
H10 H 0.6065 0.0451 0.2532 0.060 Uiso 1 1 calc R
C11 C 0.6047(2) 0.1417(2) 0.22147(18) 0.0397(8) Uani 1 1 d .
C12 C 0.6384(3) 0.2040(3) 0.27764(19) 0.0474(9) Uani 1 1 d .
H12A H 0.6497 0.1788 0.3091 0.074(2) Uiso 1 1 calc R
H12B H 0.5957 0.2371 0.2898 0.074(2) Uiso 1 1 calc R
H12C H 0.6916 0.2363 0.2703 0.074(2) Uiso 1 1 calc R
C13 C 0.5709(3) 0.4666(2) 0.16674(18) 0.0431(9) Uani 1 1 d .
C14 C 0.5359(4) 0.4788(3) 0.1143(2) 0.0637(13) Uani 1 1 d .
C15 C 0.5157(5) 0.4139(4) 0.0582(2) 0.0831(18) Uani 1 1 d .
H15A H 0.4768 0.4282 0.0313 0.074(2) Uiso 1 1 calc R
H15B H 0.4885 0.3654 0.0679 0.074(2) Uiso 1 1 calc R
H15C H 0.5688 0.4060 0.0391 0.074(2) Uiso 1 1 calc R
C16 C 0.5184(5) 0.5548(3) 0.1190(3) 0.0856(19) Uani 1 1 d .
H16 H 0.4942 0.5662 0.0852 0.103 Uiso 1 1 calc R
C17 C 0.5356(5) 0.6131(3) 0.1713(3) 0.093(2) Uani 1 1 d .
H17 H 0.5241 0.6637 0.1725 0.111 Uiso 1 1 calc R
C18 C 0.5691(4) 0.5985(3) 0.2219(3) 0.0699(14) Uani 1 1 d .
H18 H 0.5800 0.6390 0.2575 0.084 Uiso 1 1 calc R
C19 C 0.5869(3) 0.5242(2) 0.2208(2) 0.0489(10) Uani 1 1 d .
C20 C 0.6230(3) 0.5076(3) 0.27622(19) 0.0567(11) Uani 1 1 d .
H20A H 0.6833 0.5035 0.2720 0.074(2) Uiso 1 1 calc R
H20B H 0.5906 0.4583 0.2818 0.074(2) Uiso 1 1 calc R
H20C H 0.6183 0.5504 0.3106 0.074(2) Uiso 1 1 calc R
C21 C 0.3778(2) 0.3641(2) 0.21638(17) 0.0390(8) Uani 1 1 d .
H21 H 0.4122 0.3852 0.2524 0.047 Uiso 1 1 calc R
C22 C 0.3548(3) 0.4148(3) 0.18246(19) 0.0489(10) Uani 1 1 d .
H22 H 0.3738 0.4698 0.1964 0.059 Uiso 1 1 calc R
C23 C 0.3053(3) 0.3854(3) 0.1297(2) 0.0584(12) Uani 1 1 d .
C24 C 0.2826(4) 0.4380(4) 0.0917(2) 0.0812(19) Uani 1 1 d .
H24A H 0.2222 0.4425 0.0951 0.074(2) Uiso 1 1 calc R
H24B H 0.2922 0.4153 0.0502 0.074(2) Uiso 1 1 calc R
H24C H 0.3186 0.4901 0.1052 0.074(2) Uiso 1 1 calc R
C25 C 0.2749(3) 0.3028(3) 0.1102(2) 0.0597(12) Uani 1 1 d .
H25 H 0.2390 0.2828 0.0748 0.072 Uiso 1 1 calc R
C26 C 0.2955(3) 0.2519(3) 0.14056(19) 0.0489(10) Uani 1 1 d .
H26 H 0.2750 0.1972 0.1257 0.059 Uiso 1 1 calc R
C27 C 0.3485(2) 0.2806(2) 0.19542(17) 0.0374(8) Uani 1 1 d .
C28 C 0.3906(2) 0.2331(2) 0.22407(16) 0.0355(8) Uani 1 1 d .
H28 H 0.4281 0.2577 0.2582 0.043 Uiso 1 1 calc R
C29 C 0.3767(2) 0.1454(2) 0.20129(18) 0.0402(8) Uani 1 1 d .
H29A H 0.4270 0.1268 0.2146 0.048 Uiso 1 1 calc R
H29B H 0.3738 0.1323 0.1575 0.048 Uiso 1 1 calc R
C30 C 0.2962(2) 0.1009(2) 0.22102(17) 0.0372(8) Uani 1 1 d .
O1 O 0.26035(18) 0.12983(17) 0.26460(13) 0.0474(7) Uani 1 1 d .
C31 C 0.2658(3) 0.0188(2) 0.1838(2) 0.0530(10) Uani 1 1 d .
H31A H 0.2137 -0.0050 0.1993 0.074(2) Uiso 1 1 calc R
H31B H 0.3104 -0.0123 0.1851 0.074(2) Uiso 1 1 calc R
H31C H 0.2533 0.0202 0.1428 0.074(2) Uiso 1 1 calc R
Pd1' Pd 0.030047(17) 0.797839(16) 0.637436(13) 0.03931(8) Uani 1 1 d .
N1' N -0.09902(18) 0.74098(17) 0.61585(14) 0.0341(6) Uani 1 1 d .
C1' C -0.1521(2) 0.7838(2) 0.60550(15) 0.0303(7) Uani 1 1 d .
C2' C -0.1130(2) 0.86831(19) 0.60813(15) 0.0302(7) Uani 1 1 d .
N2' N -0.03254(18) 0.88872(16) 0.62426(13) 0.0310(6) Uani 1 1 d .
C3' C -0.2471(2) 0.7562(2) 0.59389(17) 0.0363(8) Uani 1 1 d .
H3'1 H -0.2604 0.6988 0.5848 0.074(2) Uiso 1 1 calc R
H3'2 H -0.2670 0.7737 0.5602 0.074(2) Uiso 1 1 calc R
H3'3 H -0.2761 0.7780 0.6291 0.074(2) Uiso 1 1 calc R
C4' C -0.1694(2) 0.9215(2) 0.59340(19) 0.0406(8) Uani 1 1 d .
H4'1 H -0.1343 0.9726 0.5942 0.074(2) Uiso 1 1 calc R
H4'2 H -0.2126 0.9283 0.6226 0.074(2) Uiso 1 1 calc R
H4'3 H -0.1978 0.8982 0.5538 0.074(2) Uiso 1 1 calc R
C5' C -0.1282(2) 0.6617(2) 0.62012(17) 0.0336(7) Uani 1 1 d .
C6' C -0.1533(2) 0.6499(2) 0.67533(18) 0.0388(8) Uani 1 1 d .
C7' C -0.1516(3) 0.7185(3) 0.7289(2) 0.0518(10) Uani 1 1 d .
H7'1 H -0.1632 0.6987 0.7641 0.074(2) Uiso 1 1 calc R
H7'2 H -0.1955 0.7483 0.7224 0.074(2) Uiso 1 1 calc R
H7'3 H -0.0952 0.7526 0.7347 0.074(2) Uiso 1 1 calc R
C8' C -0.1775(3) 0.5724(2) 0.6792(2) 0.0465(9) Uani 1 1 d .
H8' H -0.1952 0.5622 0.7157 0.056 Uiso 1 1 calc R
C9' C -0.1761(3) 0.5103(2) 0.6307(2) 0.0501(10) Uani 1 1 d .
H9' H -0.1940 0.4581 0.6340 0.060 Uiso 1 1 calc R
C10' C -0.1487(3) 0.5237(2) 0.5772(2) 0.0493(10) Uani 1 1 d .
H10' H -0.1469 0.4803 0.5447 0.059 Uiso 1 1 calc R
C11' C -0.1240(3) 0.5996(2) 0.57035(18) 0.0422(9) Uani 1 1 d .
C12' C -0.0926(3) 0.6152(3) 0.5125(2) 0.0571(11) Uani 1 1 d .
H12D H -0.0885 0.5654 0.4846 0.074(2) Uiso 1 1 calc R
H12E H -0.0360 0.6493 0.5200 0.074(2) Uiso 1 1 calc R
H12F H -0.1329 0.6408 0.4955 0.074(2) Uiso 1 1 calc R
C13' C 0.0110(2) 0.96943(19) 0.63268(16) 0.0314(7) Uani 1 1 d .
C14' C 0.0088(2) 1.0219(2) 0.68850(17) 0.0381(8) Uani 1 1 d .
C15' C -0.0382(3) 0.9949(3) 0.73753(18) 0.0507(10) Uani 1 1 d .
H15D H -0.0295 1.0378 0.7735 0.074(2) Uiso 1 1 calc R
H15E H -0.0161 0.9502 0.7452 0.074(2) Uiso 1 1 calc R
H15F H -0.0995 0.9790 0.7257 0.074(2) Uiso 1 1 calc R
C16' C 0.0522(3) 1.0995(2) 0.6960(2) 0.0465(9) Uani 1 1 d .
H16' H 0.0509 1.1370 0.7324 0.056 Uiso 1 1 calc R
C17' C 0.0972(2) 1.1221(2) 0.6505(2) 0.0478(10) Uani 1 1 d .
H17' H 0.1259 1.1748 0.6560 0.057 Uiso 1 1 calc R
C18' C 0.1006(2) 1.0677(2) 0.5967(2) 0.0453(9) Uani 1 1 d .
H18' H 0.1323 1.0839 0.5664 0.054 Uiso 1 1 calc R
C19' C 0.0584(2) 0.9901(2) 0.58672(17) 0.0368(8) Uani 1 1 d .
C20' C 0.0617(3) 0.9302(3) 0.52816(18) 0.0487(10) Uani 1 1 d .
H20D H 0.0050 0.9153 0.5071 0.074(2) Uiso 1 1 calc R
H20E H 0.0793 0.8836 0.5360 0.074(2) Uiso 1 1 calc R
H20F H 0.1031 0.9532 0.5038 0.074(2) Uiso 1 1 calc R
C21' C 0.1691(2) 0.8504(2) 0.65814(19) 0.0435(9) Uani 1 1 d .
H21' H 0.1707 0.8375 0.6163 0.052 Uiso 1 1 calc R
C22' C 0.1924(2) 0.9303(2) 0.69097(19) 0.0441(9) Uani 1 1 d .
H22' H 0.2109 0.9692 0.6703 0.053 Uiso 1 1 calc R
C23' C 0.1888(3) 0.9529(3) 0.7510(2) 0.0522(10) Uani 1 1 d .
C24' C 0.2112(3) 1.0365(3) 0.7876(3) 0.0716(15) Uani 1 1 d .
H24D H 0.2624 1.0429 0.8136 0.074(2) Uiso 1 1 calc R
H24E H 0.1634 1.0493 0.8116 0.074(2) Uiso 1 1 calc R
H24F H 0.2222 1.0718 0.7612 0.074(2) Uiso 1 1 calc R
C25' C 0.1625(3) 0.8908(3) 0.7809(2) 0.0552(11) Uani 1 1 d .
H25' H 0.1611 0.9040 0.8228 0.066 Uiso 1 1 calc R
C26' C 0.1396(3) 0.8137(3) 0.7501(2) 0.0473(9) Uani 1 1 d .
H26' H 0.1206 0.7754 0.7713 0.057 Uiso 1 1 calc R
C27' C 0.1434(2) 0.7892(2) 0.68798(19) 0.0422(9) Uani 1 1 d .
C28' C 0.1044(3) 0.7138(2) 0.65012(19) 0.0458(9) Uani 1 1 d .
H28' H 0.1049 0.7067 0.6084 0.055 Uiso 1 1 calc R
C29' C 0.0629(3) 0.6459(2) 0.6738(2) 0.0492(10) Uani 1 1 d .
H29C H 0.0258 0.6073 0.6415 0.059 Uiso 1 1 calc R
H29D H 0.0256 0.6654 0.7053 0.059 Uiso 1 1 calc R
C30' C 0.1247(3) 0.6038(2) 0.69890(18) 0.0422(9) Uani 1 1 d .
O1' O 0.19073(18) 0.63859(17) 0.72896(13) 0.0485(7) Uani 1 1 d .
C31' C 0.0966(3) 0.5165(3) 0.6880(2) 0.0589(12) Uani 1 1 d .
H31D H 0.1371 0.4957 0.7093 0.074(2) Uiso 1 1 calc R
H31E H 0.0952 0.4921 0.6455 0.074(2) Uiso 1 1 calc R
H31F H 0.0394 0.5049 0.7022 0.074(2) Uiso 1 1 calc R
B1 B 0.5996(2) 0.2847(2) 0.57277(17) 0.0292(8) Uani 1 1 d .
C63 C 0.6882(2) 0.29900(18) 0.61595(15) 0.0293(7) Uani 1 1 d .
C64 C 0.6953(2) 0.33203(19) 0.67810(15) 0.0316(7) Uani 1 1 d .
H64 H 0.6454 0.3433 0.6975 0.038 Uiso 1 1 calc R
C65 C 0.7738(2) 0.3487(2) 0.71210(15) 0.0340(7) Uani 1 1 d .
C66 C 0.7793(3) 0.3880(2) 0.77785(16) 0.0398(8) Uani 1 1 d .
F1 F 0.70428(18) 0.37287(18) 0.80292(11) 0.0651(7) Uani 1 1 d .
F2 F 0.8004(2) 0.46554(14) 0.78889(11) 0.0642(7) Uani 1 1 d .
F3 F 0.8364(2) 0.36445(18) 0.80944(11) 0.0679(8) Uani 1 1 d .
C67 C 0.8492(2) 0.3332(2) 0.68548(16) 0.0360(8) Uani 1 1 d .
H67 H 0.9021 0.3438 0.7083 0.043 Uiso 1 1 calc R
C68 C 0.8439(2) 0.3013(2) 0.62366(16) 0.0343(7) Uani 1 1 d .
C69 C 0.9237(3) 0.2838(3) 0.59358(19) 0.0475(10) Uani 1 1 d .
F4 F 0.99120(19) 0.3414(2) 0.61180(16) 0.0991(13) Uani 1 1 d .
F5 F 0.91566(18) 0.2685(2) 0.53401(12) 0.0764(9) Uani 1 1 d .
F6 F 0.9484(3) 0.2202(3) 0.6034(2) 0.1090(14) Uani 1 1 d .
C70 C 0.7657(2) 0.28525(19) 0.59002(15) 0.0312(7) Uani 1 1 d .
H70 H 0.7647 0.2645 0.5484 0.037 Uiso 1 1 calc R
C71 C 0.6094(2) 0.36361(19) 0.54698(14) 0.0284(7) Uani 1 1 d .
C72 C 0.5843(2) 0.43351(19) 0.57811(14) 0.0290(7) Uani 1 1 d .
H72 H 0.5576 0.4343 0.6143 0.035 Uiso 1 1 calc R
C73 C 0.5973(2) 0.50137(19) 0.55753(14) 0.0286(7) Uani 1 1 d .
C74 C 0.5705(2) 0.5742(2) 0.59309(15) 0.0336(7) Uani 1 1 d .
F7 F 0.63007(15) 0.61596(12) 0.63779(9) 0.0434(5) Uani 1 1 d .
F8 F 0.55770(15) 0.62412(12) 0.56008(10) 0.0444(5) Uani 1 1 d .
F9 F 0.49713(14) 0.55866(13) 0.62001(11) 0.0480(5) Uani 1 1 d .
C75 C 0.6384(2) 0.5031(2) 0.50505(15) 0.0309(7) Uani 1 1 d .
H75 H 0.6477 0.5494 0.4911 0.037 Uiso 1 1 calc R
C76 C 0.6650(2) 0.4355(2) 0.47397(14) 0.0308(7) Uani 1 1 d .
C77 C 0.7109(2) 0.4330(2) 0.41728(16) 0.0375(8) Uani 1 1 d .
F10 F 0.79227(16) 0.42122(17) 0.42397(11) 0.0582(7) Uani 1 1 d .
F11 F 0.67237(18) 0.37549(16) 0.37125(10) 0.0622(7) Uani 1 1 d .
F12 F 0.71764(19) 0.49918(14) 0.39995(11) 0.0602(7) Uani 1 1 d .
C78 C 0.6502(2) 0.3673(2) 0.49455(15) 0.0302(7) Uani 1 1 d .
H78 H 0.6684 0.3218 0.4722 0.036 Uiso 1 1 calc R
C79 C 0.5894(2) 0.20411(19) 0.51802(14) 0.0287(7) Uani 1 1 d .
C80 C 0.5348(2) 0.1935(2) 0.46687(15) 0.0318(7) Uani 1 1 d .
H80 H 0.5086 0.2357 0.4625 0.038 Uiso 1 1 calc R
C81 C 0.5176(2) 0.1229(2) 0.42197(15) 0.0336(7) Uani 1 1 d .
C82 C 0.4539(2) 0.1148(2) 0.37080(17) 0.0424(9) Uani 1 1 d .
F13 F 0.4569(2) 0.0549(2) 0.32454(12) 0.0805(10) Uani 1 1 d .
F14 F 0.4638(2) 0.17933(19) 0.34940(13) 0.0770(9) Uani 1 1 d .
F15 F 0.37305(15) 0.10632(18) 0.38697(12) 0.0611(7) Uani 1 1 d .
C83 C 0.5550(2) 0.0596(2) 0.42679(16) 0.0376(8) Uani 1 1 d .
H83 H 0.5436 0.0116 0.3971 0.045 Uiso 1 1 calc R
C84 C 0.6099(2) 0.0691(2) 0.47710(17) 0.0366(8) Uani 1 1 d .
C85 C 0.6530(3) 0.0014(2) 0.48191(19) 0.0466(9) Uani 1 1 d .
F16 F 0.6845(3) 0.00847(18) 0.53671(14) 0.0956(13) Uani 1 1 d .
F17 F 0.60112(19) -0.06835(14) 0.46467(14) 0.0674(8) Uani 1 1 d .
F18 F 0.71859(19) -0.00348(19) 0.44647(18) 0.0835(10) Uani 1 1 d .
C86 C 0.6255(2) 0.1389(2) 0.52210(15) 0.0312(7) Uani 1 1 d .
H86 H 0.6612 0.1424 0.5561 0.037 Uiso 1 1 calc R
C87 C 0.5104(2) 0.26890(19) 0.60667(15) 0.0300(7) Uani 1 1 d .
C88 C 0.4342(2) 0.28964(19) 0.58910(15) 0.0308(7) Uani 1 1 d .
H88 H 0.4366 0.3222 0.5623 0.037 Uiso 1 1 calc R
C89 C 0.3549(2) 0.26384(19) 0.60994(15) 0.0323(7) Uani 1 1 d .
C90 C 0.2739(2) 0.2846(2) 0.58886(17) 0.0398(8) Uani 1 1 d .
F19 F 0.22091(15) 0.22130(14) 0.55291(12) 0.0555(6) Uani 1 1 d .
F20 F 0.28807(14) 0.33743(14) 0.55605(12) 0.0531(6) Uani 1 1 d .
F21 F 0.22715(17) 0.31274(19) 0.63335(12) 0.0667(8) Uani 1 1 d .
C91 C 0.3488(2) 0.2163(2) 0.64979(15) 0.0332(7) Uani 1 1 d .
H91 H 0.2954 0.1991 0.6643 0.040 Uiso 1 1 calc R
C92 C 0.4234(2) 0.1948(2) 0.66770(15) 0.0347(7) Uani 1 1 d .
C93 C 0.4162(3) 0.1413(2) 0.70916(17) 0.0423(9) Uani 1 1 d .
F22 F 0.3924(2) 0.17477(17) 0.76284(11) 0.0675(8) Uani 1 1 d .
F23 F 0.35746(17) 0.07479(14) 0.68751(12) 0.0590(7) Uani 1 1 d .
F24 F 0.48893(17) 0.11581(16) 0.71796(13) 0.0630(7) Uani 1 1 d .
C94 C 0.5024(2) 0.2205(2) 0.64691(15) 0.0319(7) Uani 1 1 d .
H94 H 0.5521 0.2050 0.6601 0.038 Uiso 1 1 calc R
B2 B 0.0775(3) 0.7891(2) 0.08124(17) 0.0321(8) Uani 1 1 d .
C95 C 0.0936(2) 0.8737(2) 0.06268(15) 0.0323(7) Uani 1 1 d .
C96 C 0.1618(2) 0.8903(2) 0.02632(15) 0.0356(8) Uani 1 1 d .
H96 H 0.1910 0.8494 0.0087 0.043 Uiso 1 1 calc R
C97 C 0.1876(3) 0.9635(2) 0.01555(16) 0.0390(8) Uani 1 1 d .
C98 C 0.2642(3) 0.9780(2) -0.0199(2) 0.0511(10) Uani 1 1 d .
F25 F 0.2478(3) 0.9561(5) -0.07588(17) 0.182(3) Uani 1 1 d .
F26 F 0.3241(3) 0.9381(3) -0.0118(3) 0.136(2) Uani 1 1 d .
F27 F 0.3062(3) 1.0490(2) -0.0056(3) 0.135(2) Uani 1 1 d .
C99 C 0.1444(3) 1.0247(2) 0.03857(17) 0.0411(8) Uani 1 1 d .
H99 H 0.1605 1.0745 0.0303 0.049 Uiso 1 1 calc R
C100 C 0.0769(2) 1.0104(2) 0.07420(16) 0.0366(8) Uani 1 1 d .
C101 C 0.0333(3) 1.0768(3) 0.10233(19) 0.0505(10) Uani 1 1 d .
F28 F 0.0357(3) 1.1297(2) 0.07067(15) 0.1017(14) Uani 1 1 d .
F29 F 0.0647(2) 1.11369(18) 0.15679(13) 0.0830(10) Uani 1 1 d .
F30 F -0.0507(2) 1.0529(2) 0.1066(2) 0.1062(14) Uani 1 1 d .
C102 C 0.0527(2) 0.9372(2) 0.08640(15) 0.0335(7) Uani 1 1 d .
H102 H 0.0073 0.9300 0.1115 0.040 Uiso 1 1 calc R
C103 C -0.0152(2) 0.7680(2) 0.10972(15) 0.0333(7) Uani 1 1 d .
C104 C -0.0923(2) 0.7830(2) 0.08639(17) 0.0387(8) Uani 1 1 d .
H104 H -0.0892 0.8116 0.0569 0.046 Uiso 1 1 calc R
C105 C -0.1723(2) 0.7567(2) 0.10548(18) 0.0421(9) Uani 1 1 d .
C106 C -0.2527(3) 0.7714(3) 0.0783(2) 0.0565(11) Uani 1 1 d .
F31 F -0.2390(2) 0.8194(3) 0.0431(2) 0.1063(14) Uani 1 1 d .
F32 F -0.3059(2) 0.7976(2) 0.11834(15) 0.0941(12) Uani 1 1 d .
F33 F -0.3001(2) 0.7047(2) 0.04225(16) 0.0912(11) Uani 1 1 d .
C107 C -0.1799(3) 0.7141(2) 0.14882(18) 0.0439(9) Uani 1 1 d .
H107 H -0.2342 0.6968 0.1622 0.053 Uiso 1 1 calc R
C108 C -0.1059(3) 0.6977(2) 0.17168(16) 0.0398(8) Uani 1 1 d .
C109 C -0.1105(3) 0.6502(2) 0.21730(18) 0.0489(10) Uani 1 1 d .
F34 F -0.1891(2) 0.6227(3) 0.22894(19) 0.1122(15) Uani 1 1 d .
F35 F -0.0697(2) 0.68961(18) 0.26954(13) 0.0820(10) Uani 1 1 d .
F36 F -0.0721(3) 0.5886(2) 0.20184(16) 0.1080(15) Uani 1 1 d .
C110 C -0.0249(2) 0.7238(2) 0.15251(15) 0.0348(7) Uani 1 1 d .
H110 H 0.0244 0.7113 0.1688 0.042 Uiso 1 1 calc R
C111 C 0.1617(2) 0.79733(19) 0.12725(15) 0.0325(7) Uani 1 1 d .
C112 C 0.1645(2) 0.82780(19) 0.18962(16) 0.0341(7) Uani 1 1 d .
H112 H 0.1139 0.8409 0.2071 0.041 Uiso 1 1 calc R
C113 C 0.2394(3) 0.8393(2) 0.22662(16) 0.0379(8) Uani 1 1 d .
C114 C 0.2396(3) 0.8763(2) 0.29205(18) 0.0466(9) Uani 1 1 d .
F37 F 0.2593(2) 0.95475(14) 0.30488(11) 0.0703(8) Uani 1 1 d .
F38 F 0.2960(2) 0.85452(18) 0.32550(11) 0.0726(9) Uani 1 1 d .
F39 F 0.1635(2) 0.8594(2) 0.31440(11) 0.0757(9) Uani 1 1 d .
C115 C 0.3160(3) 0.8223(2) 0.20271(18) 0.0424(9) Uani 1 1 d .
H115 H 0.3669 0.8305 0.2273 0.051 Uiso 1 1 calc R
C116 C 0.3151(3) 0.7925(2) 0.14096(18) 0.0416(8) Uani 1 1 d .
C117 C 0.3946(3) 0.7724(3) 0.1119(2) 0.0529(10) Uani 1 1 d .
F40 F 0.4170(3) 0.8119(3) 0.0715(2) 0.1246(18) Uani 1 1 d .
F41 F 0.46340(19) 0.7872(2) 0.14948(15) 0.0912(11) Uani 1 1 d .
F42 F 0.3846(2) 0.6977(2) 0.08345(19) 0.1021(13) Uani 1 1 d .
C118 C 0.2400(2) 0.7805(2) 0.10476(16) 0.0368(8) Uani 1 1 d .
H118 H 0.2418 0.7603 0.0633 0.044 Uiso 1 1 calc R
C119 C 0.0755(2) 0.7146(2) 0.02197(15) 0.0300(7) Uani 1 1 d .
C120 C 0.1022(2) 0.6452(2) 0.02650(16) 0.0342(7) Uani 1 1 d .
H120 H 0.1248 0.6424 0.0638 0.041 Uiso 1 1 calc R
C121 C 0.0968(2) 0.5803(2) -0.02181(16) 0.0359(8) Uani 1 1 d .
C122 C 0.1323(3) 0.5109(2) -0.01394(18) 0.0461(9) Uani 1 1 d .
F43 F 0.11508(18) 0.49368(16) 0.03772(13) 0.0625(7) Uani 1 1 d .
F44 F 0.21843(19) 0.52311(19) -0.01426(17) 0.0807(10) Uani 1 1 d .
F45 F 0.1017(3) 0.44583(18) -0.05600(16) 0.1085(15) Uani 1 1 d .
C123 C 0.0617(2) 0.5806(2) -0.07776(16) 0.0347(7) Uani 1 1 d .
H123 H 0.0576 0.5363 -0.1105 0.042 Uiso 1 1 calc R
C124 C 0.0333(2) 0.6477(2) -0.08338(15) 0.0343(7) Uani 1 1 d .
C125 C -0.0067(2) 0.6502(2) -0.14215(16) 0.0418(9) Uani 1 1 d .
F46 F 0.0060(3) 0.5932(3) -0.18742(13) 0.1200(17) Uani 1 1 d .
F47 F 0.0225(3) 0.7162(2) -0.15783(14) 0.0914(11) Uani 1 1 d .
F48 F -0.0899(2) 0.6461(3) -0.14274(15) 0.1079(15) Uani 1 1 d .
C126 C 0.0407(2) 0.7138(2) -0.03452(15) 0.0328(7) Uani 1 1 d .
H126 H 0.0217 0.7592 -0.0399 0.039 Uiso 1 1 calc R

loop_
_atom_site_aniso_label
_atom_site_aniso_U_11
_atom_site_aniso_U_22
_atom_site_aniso_U_33
_atom_site_aniso_U_23
_atom_site_aniso_U_13
_atom_site_aniso_U_12
Pd1 0.02927(13) 0.03390(14) 0.03630(14) 0.01050(10) 0.00831(10) 0.00990(10)
N1 0.0270(14) 0.0348(15) 0.0387(16) 0.0086(12) 0.0064(12) 0.0071(12)
C1 0.0307(18) 0.0396(19) 0.0388(19) 0.0069(15) 0.0039(15) 0.0078(15)
C2 0.038(2) 0.042(2) 0.0370(19) 0.0125(16) 0.0076(15) 0.0062(16)
N2 0.0396(17) 0.0360(16) 0.0371(16) 0.0125(13) 0.0073(13) 0.0078(13)
C3 0.0307(19) 0.054(2) 0.059(3) 0.015(2) 0.0131(18) 0.0099(17)
C4 0.048(2) 0.054(3) 0.073(3) 0.025(2) 0.015(2) 0.002(2)
C5 0.0256(16) 0.0352(18) 0.047(2) 0.0069(15) 0.0085(15) 0.0126(14)
C6 0.038(2) 0.040(2) 0.048(2) 0.0054(17) 0.0106(17) 0.0106(16)
C7 0.056(3) 0.061(3) 0.043(2) 0.003(2) 0.0050(19) 0.010(2)
C8 0.051(2) 0.043(2) 0.061(3) -0.003(2) 0.018(2) 0.0088(19)
C9 0.053(3) 0.035(2) 0.085(3) 0.015(2) 0.023(2) 0.0122(19)
C10 0.040(2) 0.049(2) 0.071(3) 0.027(2) 0.012(2) 0.0174(18)
C11 0.0250(17) 0.048(2) 0.051(2) 0.0191(18) 0.0102(15) 0.0114(15)
C12 0.036(2) 0.056(2) 0.051(2) 0.0174(19) -0.0016(17) 0.0072(18)
C13 0.051(2) 0.038(2) 0.044(2) 0.0157(17) 0.0065(17) 0.0106(17)
C14 0.089(4) 0.062(3) 0.051(3) 0.026(2) 0.009(2) 0.025(3)
C15 0.124(5) 0.090(4) 0.046(3) 0.024(3) 0.003(3) 0.040(4)
C16 0.133(6) 0.068(4) 0.073(4) 0.039(3) -0.006(4) 0.037(4)
C17 0.141(6) 0.049(3) 0.096(5) 0.023(3) -0.006(4) 0.032(4)
C18 0.098(4) 0.040(2) 0.070(3) 0.006(2) -0.002(3) 0.019(3)
C19 0.055(3) 0.039(2) 0.052(2) 0.0111(18) 0.0044(19) 0.0079(18)
C20 0.071(3) 0.048(2) 0.045(2) 0.0044(19) -0.004(2) 0.006(2)
C21 0.0373(19) 0.047(2) 0.0388(19) 0.0126(16) 0.0099(15) 0.0216(16)
C22 0.053(2) 0.053(2) 0.050(2) 0.0150(19) 0.0160(19) 0.031(2)
C23 0.067(3) 0.080(3) 0.045(2) 0.023(2) 0.014(2) 0.045(3)
C24 0.115(5) 0.104(5) 0.050(3) 0.030(3) 0.013(3) 0.070(4)
C25 0.055(3) 0.086(4) 0.042(2) 0.010(2) 0.000(2) 0.033(3)
C26 0.036(2) 0.064(3) 0.049(2) 0.012(2) 0.0034(17) 0.0176(19)
C27 0.0253(17) 0.048(2) 0.042(2) 0.0125(16) 0.0102(14) 0.0115(15)
C28 0.0258(16) 0.041(2) 0.0390(19) 0.0097(15) 0.0053(14) 0.0046(14)
C29 0.0328(19) 0.043(2) 0.045(2) 0.0118(17) 0.0085(16) 0.0076(16)
C30 0.0322(18) 0.040(2) 0.042(2) 0.0147(16) 0.0005(15) 0.0085(15)
O1 0.0422(15) 0.0473(16) 0.0527(17) 0.0114(13) 0.0135(13) 0.0087(12)
C31 0.060(3) 0.043(2) 0.053(2) 0.0114(19) 0.008(2) 0.003(2)
Pd1' 0.02915(14) 0.03284(14) 0.05694(18) 0.01456(12) -0.00451(11) 0.00457(10)
N1' 0.0270(14) 0.0282(14) 0.0468(17) 0.0123(13) -0.0030(12) 0.0006(11)
C1' 0.0268(16) 0.0319(17) 0.0329(17) 0.0110(14) 0.0018(13) 0.0032(13)
C2' 0.0283(17) 0.0302(17) 0.0339(17) 0.0108(14) 0.0020(13) 0.0063(13)
N2' 0.0282(14) 0.0277(14) 0.0381(15) 0.0110(12) 0.0021(12) 0.0037(11)
C3' 0.0275(17) 0.0357(19) 0.046(2) 0.0137(16) -0.0014(15) 0.0015(14)
C4' 0.0307(18) 0.0322(18) 0.061(2) 0.0162(17) -0.0041(16) 0.0059(15)
C5' 0.0250(16) 0.0317(18) 0.047(2) 0.0172(15) 0.0008(14) 0.0032(13)
C6' 0.0294(18) 0.041(2) 0.052(2) 0.0195(17) 0.0038(16) 0.0097(15)
C7' 0.054(3) 0.056(3) 0.052(2) 0.017(2) 0.010(2) 0.022(2)
C8' 0.039(2) 0.051(2) 0.059(3) 0.030(2) 0.0042(18) 0.0079(17)
C9' 0.046(2) 0.035(2) 0.073(3) 0.027(2) -0.001(2) -0.0002(17)
C10' 0.052(2) 0.034(2) 0.057(3) 0.0074(18) -0.008(2) 0.0043(18)
C11' 0.041(2) 0.038(2) 0.048(2) 0.0143(17) -0.0040(17) 0.0038(16)
C12' 0.073(3) 0.049(2) 0.051(2) 0.015(2) 0.005(2) 0.010(2)
C13' 0.0239(16) 0.0291(17) 0.0422(19) 0.0110(14) 0.0015(14) 0.0043(13)
C14' 0.0296(18) 0.0386(19) 0.045(2) 0.0080(16) 0.0038(15) 0.0057(15)
C15' 0.050(2) 0.054(3) 0.042(2) 0.0049(18) 0.0091(18) 0.0036(19)
C16' 0.037(2) 0.0328(19) 0.063(3) -0.0005(18) 0.0035(18) 0.0046(16)
C17' 0.034(2) 0.0292(19) 0.078(3) 0.0116(19) 0.0096(19) 0.0022(15)
C18' 0.0336(19) 0.042(2) 0.065(3) 0.0245(19) 0.0119(18) 0.0031(16)
C19' 0.0282(17) 0.0366(19) 0.046(2) 0.0123(16) 0.0051(15) 0.0052(14)
C20' 0.050(2) 0.051(2) 0.045(2) 0.0128(18) 0.0133(18) 0.0054(19)
C21' 0.0299(18) 0.047(2) 0.054(2) 0.0150(18) -0.0028(16) 0.0053(16)
C22' 0.0303(19) 0.043(2) 0.060(3) 0.0180(19) 0.0021(17) 0.0035(16)
C23' 0.033(2) 0.056(3) 0.060(3) 0.005(2) -0.0004(18) 0.0033(18)
C24' 0.052(3) 0.065(3) 0.085(4) -0.003(3) 0.001(3) 0.007(2)
C25' 0.053(3) 0.070(3) 0.044(2) 0.012(2) 0.0046(19) 0.018(2)
C26' 0.038(2) 0.048(2) 0.058(3) 0.0154(19) 0.0118(18) 0.0068(17)
C27' 0.0295(18) 0.047(2) 0.055(2) 0.0208(18) -0.0010(16) 0.0103(16)
C28' 0.045(2) 0.051(2) 0.044(2) 0.0120(18) 0.0002(17) 0.0137(18)
C29' 0.045(2) 0.040(2) 0.065(3) 0.0155(19) -0.0003(19) 0.0101(18)
C30' 0.042(2) 0.043(2) 0.046(2) 0.0151(17) 0.0085(17) 0.0103(17)
O1' 0.0428(16) 0.0515(17) 0.0548(17) 0.0182(13) -0.0006(13) 0.0117(13)
C31' 0.063(3) 0.048(3) 0.070(3) 0.021(2) 0.010(2) 0.012(2)
B1 0.0300(19) 0.0288(18) 0.0296(18) 0.0094(15) 0.0042(15) 0.0045(15)
C63 0.0319(17) 0.0237(15) 0.0338(17) 0.0110(13) 0.0055(13) 0.0038(13)
C64 0.0350(18) 0.0262(16) 0.0339(17) 0.0097(13) 0.0053(14) 0.0034(13)
C65 0.044(2) 0.0263(16) 0.0321(17) 0.0086(14) 0.0003(15) 0.0065(14)
C66 0.050(2) 0.0343(19) 0.0346(19) 0.0076(15) -0.0024(16) 0.0077(16)
F1 0.0675(17) 0.0826(19) 0.0349(12) 0.0056(12) 0.0122(12) -0.0018(14)
F2 0.109(2) 0.0330(12) 0.0438(13) 0.0035(10) 0.0063(14) 0.0033(13)
F3 0.088(2) 0.0827(19) 0.0364(13) 0.0055(12) -0.0127(13) 0.0405(16)
C67 0.0339(18) 0.0333(18) 0.0395(19) 0.0087(15) -0.0033(15) 0.0041(14)
C68 0.0307(17) 0.0316(18) 0.0389(19) 0.0069(14) 0.0057(14) 0.0032(14)
C69 0.033(2) 0.058(3) 0.047(2) 0.0060(19) 0.0038(17) 0.0049(18)
F4 0.0449(16) 0.114(3) 0.097(2) -0.028(2) 0.0237(16) -0.0204(17)
F5 0.0477(15) 0.122(3) 0.0508(16) 0.0023(16) 0.0141(12) 0.0181(16)
F6 0.102(3) 0.123(3) 0.146(4) 0.072(3) 0.070(3) 0.078(3)
C70 0.0322(17) 0.0294(17) 0.0303(17) 0.0075(13) 0.0054(13) 0.0008(13)
C71 0.0268(16) 0.0293(16) 0.0279(16) 0.0075(13) 0.0025(13) 0.0013(13)
C72 0.0267(16) 0.0322(17) 0.0269(16) 0.0083(13) 0.0050(12) 0.0007(13)
C73 0.0247(15) 0.0301(17) 0.0293(16) 0.0060(13) 0.0024(13) 0.0023(13)
C74 0.0334(18) 0.0327(18) 0.0350(18) 0.0102(14) 0.0084(14) 0.0039(14)
F7 0.0505(13) 0.0378(11) 0.0360(11) -0.0001(9) 0.0013(9) 0.0061(10)
F8 0.0596(14) 0.0345(11) 0.0445(12) 0.0132(9) 0.0079(10) 0.0181(10)
F9 0.0405(12) 0.0437(12) 0.0611(14) 0.0120(10) 0.0257(11) 0.0103(10)
C75 0.0317(17) 0.0288(17) 0.0331(17) 0.0125(13) 0.0036(13) 0.0010(13)
C76 0.0316(17) 0.0337(17) 0.0270(16) 0.0090(13) 0.0080(13) 0.0032(14)
C77 0.041(2) 0.0361(19) 0.0367(19) 0.0124(15) 0.0115(15) 0.0041(15)
F10 0.0490(14) 0.0875(19) 0.0511(14) 0.0295(13) 0.0248(11) 0.0280(13)
F11 0.0752(18) 0.0621(16) 0.0353(12) -0.0015(11) 0.0184(12) -0.0067(13)
F12 0.094(2) 0.0490(14) 0.0526(14) 0.0294(11) 0.0404(14) 0.0274(13)
C78 0.0282(16) 0.0305(17) 0.0320(17) 0.0075(13) 0.0044(13) 0.0060(13)
C79 0.0272(16) 0.0292(16) 0.0301(16) 0.0096(13) 0.0052(13) 0.0024(13)
C80 0.0284(16) 0.0361(18) 0.0320(17) 0.0108(14) 0.0046(13) 0.0055(14)
C81 0.0252(16) 0.0408(19) 0.0328(17) 0.0075(15) 0.0026(13) 0.0036(14)
C82 0.036(2) 0.051(2) 0.0364(19) 0.0075(17) -0.0026(15) 0.0055(17)
F13 0.079(2) 0.103(2) 0.0468(15) -0.0213(15) -0.0208(14) 0.0439(18)
F14 0.0737(19) 0.089(2) 0.0697(18) 0.0463(17) -0.0288(15) -0.0142(16)
F15 0.0303(12) 0.093(2) 0.0604(15) 0.0212(14) -0.0033(11) 0.0092(12)
C83 0.0314(18) 0.0356(19) 0.0389(19) -0.0007(15) -0.0009(15) 0.0027(14)
C84 0.0324(18) 0.0325(18) 0.043(2) 0.0062(15) 0.0011(15) 0.0065(14)
C85 0.048(2) 0.039(2) 0.051(2) 0.0048(17) -0.0027(18) 0.0126(18)
F16 0.157(3) 0.0565(17) 0.075(2) -0.0030(15) -0.047(2) 0.057(2)
F17 0.0680(17) 0.0316(12) 0.098(2) 0.0074(13) -0.0014(15) 0.0096(12)
F18 0.0575(17) 0.075(2) 0.133(3) 0.035(2) 0.0305(18) 0.0379(15)
C86 0.0275(16) 0.0323(17) 0.0330(17) 0.0085(14) 0.0005(13) 0.0030(13)
C87 0.0324(17) 0.0248(16) 0.0312(17) 0.0059(13) 0.0068(13) 0.0025(13)
C88 0.0333(17) 0.0272(16) 0.0306(16) 0.0077(13) 0.0035(13) 0.0016(13)
C89 0.0315(17) 0.0260(16) 0.0371(18) 0.0065(14) 0.0058(14) 0.0010(13)
C90 0.0334(19) 0.041(2) 0.046(2) 0.0152(17) 0.0050(16) 0.0022(15)
F19 0.0454(13) 0.0451(13) 0.0715(16) 0.0197(12) -0.0165(12) -0.0081(10)
F20 0.0384(12) 0.0490(13) 0.0822(17) 0.0382(13) 0.0027(11) 0.0049(10)
F21 0.0469(14) 0.100(2) 0.0618(16) 0.0189(15) 0.0183(12) 0.0367(15)
C91 0.0308(17) 0.0342(18) 0.0333(17) 0.0105(14) 0.0069(14) -0.0010(14)
C92 0.0405(19) 0.0310(17) 0.0312(17) 0.0109(14) 0.0046(14) -0.0014(14)
C93 0.041(2) 0.049(2) 0.038(2) 0.0194(17) 0.0033(16) -0.0033(17)
F22 0.100(2) 0.0657(17) 0.0411(13) 0.0214(12) 0.0187(14) 0.0144(15)
F23 0.0630(16) 0.0474(14) 0.0645(16) 0.0279(12) -0.0044(12) -0.0141(12)
F24 0.0560(15) 0.0681(17) 0.0787(18) 0.0480(15) 0.0029(13) 0.0072(13)
C94 0.0314(17) 0.0312(17) 0.0331(17) 0.0099(14) 0.0023(14) 0.0030(14)
B2 0.037(2) 0.032(2) 0.0264(18) 0.0056(15) 0.0029(15) 0.0084(16)
C95 0.0343(18) 0.0328(18) 0.0293(17) 0.0056(13) 0.0009(14) 0.0084(14)
C96 0.0400(19) 0.0345(18) 0.0336(18) 0.0060(14) 0.0089(15) 0.0129(15)
C97 0.043(2) 0.039(2) 0.0354(19) 0.0090(15) 0.0078(16) 0.0098(16)
C98 0.060(3) 0.041(2) 0.056(3) 0.0161(19) 0.022(2) 0.011(2)
F25 0.073(3) 0.382(9) 0.055(2) 0.042(4) 0.0234(19) -0.039(4)
F26 0.097(3) 0.175(4) 0.201(5) 0.127(4) 0.098(3) 0.077(3)
F27 0.109(3) 0.073(2) 0.207(5) 0.014(3) 0.092(3) -0.007(2)
C99 0.051(2) 0.0337(19) 0.041(2) 0.0108(16) 0.0024(17) 0.0111(16)
C100 0.043(2) 0.0351(19) 0.0336(18) 0.0067(14) 0.0000(15) 0.0147(16)
C101 0.065(3) 0.048(2) 0.046(2) 0.0124(19) 0.010(2) 0.030(2)
F28 0.180(4) 0.085(2) 0.083(2) 0.0488(19) 0.054(2) 0.097(3)
F29 0.126(3) 0.0662(18) 0.0546(16) -0.0132(14) -0.0088(17) 0.0527(19)
F30 0.068(2) 0.078(2) 0.166(4) -0.004(2) 0.031(2) 0.0405(18)
C102 0.0353(18) 0.0395(19) 0.0262(16) 0.0069(14) 0.0027(13) 0.0105(15)
C103 0.0376(19) 0.0301(17) 0.0293(17) 0.0018(13) 0.0025(14) 0.0064(14)
C104 0.040(2) 0.0366(19) 0.0379(19) 0.0061(15) 0.0015(15) 0.0077(16)
C105 0.037(2) 0.041(2) 0.044(2) 0.0014(16) 0.0034(16) 0.0062(16)
C106 0.042(2) 0.060(3) 0.063(3) 0.007(2) 0.003(2) 0.010(2)
F31 0.0515(18) 0.145(3) 0.157(4) 0.098(3) 0.002(2) 0.028(2)
F32 0.0573(18) 0.140(3) 0.082(2) -0.001(2) 0.0063(16) 0.049(2)
F33 0.072(2) 0.088(2) 0.094(2) -0.0106(19) -0.0300(18) 0.0146(18)
C107 0.039(2) 0.039(2) 0.047(2) 0.0015(17) 0.0105(17) 0.0008(16)
C108 0.046(2) 0.0319(18) 0.0343(19) 0.0016(15) 0.0044(16) -0.0030(16)
C109 0.057(3) 0.043(2) 0.042(2) 0.0108(18) 0.0103(19) -0.0036(19)
F34 0.067(2) 0.160(4) 0.128(3) 0.102(3) 0.006(2) -0.021(2)
F35 0.123(3) 0.0657(18) 0.0513(16) 0.0219(14) -0.0099(17) -0.0078(18)
F36 0.200(5) 0.068(2) 0.084(2) 0.0439(18) 0.061(3) 0.060(3)
C110 0.0399(19) 0.0299(17) 0.0304(17) 0.0024(14) 0.0022(14) 0.0024(14)
C111 0.0360(18) 0.0273(16) 0.0340(17) 0.0085(14) 0.0013(14) 0.0043(14)
C112 0.0399(19) 0.0261(16) 0.0359(18) 0.0069(14) 0.0009(15) 0.0066(14)
C113 0.046(2) 0.0276(17) 0.0386(19) 0.0081(14) -0.0043(16) 0.0026(15)
C114 0.057(3) 0.042(2) 0.038(2) 0.0054(17) -0.0086(18) 0.0095(18)
F37 0.123(3) 0.0340(13) 0.0448(14) -0.0019(10) -0.0064(15) 0.0094(14)
F38 0.100(2) 0.0798(19) 0.0426(14) 0.0090(13) -0.0196(14) 0.0413(17)
F39 0.0710(19) 0.101(2) 0.0396(14) 0.0008(14) 0.0047(13) -0.0010(17)
C115 0.045(2) 0.0350(19) 0.046(2) 0.0077(16) -0.0086(17) 0.0076(16)
C116 0.039(2) 0.037(2) 0.049(2) 0.0102(17) -0.0005(17) 0.0098(16)
C117 0.040(2) 0.062(3) 0.056(3) 0.011(2) -0.0012(19) 0.016(2)
F40 0.082(2) 0.195(5) 0.155(4) 0.117(4) 0.072(3) 0.073(3)
F41 0.0492(17) 0.125(3) 0.086(2) -0.013(2) -0.0095(15) 0.0351(18)
F42 0.0611(19) 0.084(2) 0.129(3) -0.038(2) 0.0204(19) 0.0177(17)
C118 0.0393(19) 0.0341(18) 0.0354(18) 0.0063(15) 0.0000(15) 0.0060(15)
C119 0.0281(16) 0.0321(17) 0.0302(17) 0.0077(13) 0.0060(13) 0.0060(13)
C120 0.0349(18) 0.0354(18) 0.0329(18) 0.0095(14) 0.0006(14) 0.0074(14)
C121 0.0335(18) 0.0326(18) 0.0416(19) 0.0082(15) 0.0035(15) 0.0078(14)
C122 0.056(2) 0.038(2) 0.046(2) 0.0072(17) 0.0062(18) 0.0166(18)
F43 0.0659(17) 0.0584(16) 0.0815(19) 0.0417(14) 0.0215(14) 0.0244(13)
F44 0.0574(17) 0.089(2) 0.131(3) 0.069(2) 0.0401(17) 0.0448(16)
F45 0.182(4) 0.0456(17) 0.090(2) -0.0141(16) -0.047(3) 0.051(2)
C123 0.0294(17) 0.0358(18) 0.0356(18) 0.0030(14) 0.0075(14) 0.0055(14)
C124 0.0273(17) 0.043(2) 0.0311(17) 0.0074(15) 0.0043(13) 0.0064(14)
C125 0.039(2) 0.054(2) 0.0305(18) 0.0042(16) 0.0007(15) 0.0117(17)
F46 0.201(5) 0.129(3) 0.0386(16) -0.0144(17) -0.025(2) 0.105(3)
F47 0.119(3) 0.092(2) 0.0616(18) 0.0437(17) -0.0258(18) -0.016(2)
F48 0.0457(17) 0.216(5) 0.075(2) 0.062(3) -0.0106(15) 0.024(2)
C126 0.0327(17) 0.0353(18) 0.0317(17) 0.0084(14) 0.0038(14) 0.0098(14)

loop_
_atom_type_symbol
_atom_type_description
_atom_type_scat_dispersion_real
_atom_type_scat_dispersion_imag
_atom_type_scat_source
C C 0.0181 0.0091 'International Tables Vol C Tables 4.2.6.8 and 6.1.1.4'
H H 0.0000 0.0000 'International Tables Vol C Tables 4.2.6.8 and 6.1.1.4'
B B 0.0090 0.0039 'International Tables Vol C Tables 4.2.6.8 and 6.1.1.4'
F F 0.0727 0.0534 'International Tables Vol C Tables 4.2.6.8 and 6.1.1.4'
N N 0.0311 0.0180 'International Tables Vol C Tables 4.2.6.8 and 6.1.1.4'
O O 0.0492 0.0322 'International Tables Vol C Tables 4.2.6.8 and 6.1.1.4'
Pd Pd 0.1215 3.9337 'International Tables Vol C Tables 4.2.6.8 and 6.1.1.4'

loop_
_geom_angle_atom_site_label_1
_geom_angle_atom_site_label_2
_geom_angle_atom_site_label_3
_geom_angle
N1 Pd1 C28 108.63(13)
N1 Pd1 N2 76.46(11)
C28 Pd1 N2 173.12(13)
N1 Pd1 C27 140.23(13)
C28 Pd1 C27 38.98(14)
N2 Pd1 C27 138.48(13)
N1 Pd1 C21 176.29(12)
C28 Pd1 C21 68.24(14)
N2 Pd1 C21 106.50(13)
C27 Pd1 C21 38.07(15)
C1 N1 C5 121.7(3)
C1 N1 Pd1 116.2(2)
C5 N1 Pd1 121.7(2)
N1 C1 C3 124.4(3)
N1 C1 C2 115.9(3)
C3 C1 C2 119.5(3)
N2 C2 C4 125.0(4)
N2 C2 C1 115.4(3)
C4 C2 C1 119.6(3)
C2 N2 C13 121.9(3)
C2 N2 Pd1 115.6(2)
C13 N2 Pd1 122.2(2)
C6 C5 C11 123.6(4)
C6 C5 N1 118.1(3)
C11 C5 N1 118.0(3)
C5 C6 C8 117.1(4)
C5 C6 C7 121.5(4)
C8 C6 C7 121.4(4)
C9 C8 C6 120.8(4)
C8 C9 C10 121.0(4)
C11 C10 C9 120.6(4)
C10 C11 C5 116.8(4)
C10 C11 C12 122.0(4)
C5 C11 C12 121.2(3)
C19 C13 C14 123.8(4)
C19 C13 N2 118.6(3)
C14 C13 N2 117.4(4)
C16 C14 C13 115.3(5)
C16 C14 C15 122.9(5)
C13 C14 C15 121.7(4)
C17 C16 C14 121.9(5)
C18 C17 C16 121.0(5)
C17 C18 C19 120.2(5)
C13 C19 C18 117.7(4)
C13 C19 C20 121.8(4)
C18 C19 C20 120.5(4)
C22 C21 C27 119.4(4)
C22 C21 Pd1 118.9(3)
C27 C21 Pd1 69.83(19)
C23 C22 C21 121.3(4)
C22 C23 C25 118.8(4)
C22 C23 C24 122.2(5)
C25 C23 C24 119.0(5)
C26 C25 C23 122.3(4)
C25 C26 C27 120.3(4)
C28 C27 C21 115.4(3)
C28 C27 C26 125.1(4)
C21 C27 C26 117.9(4)
C28 C27 Pd1 67.54(19)
C21 C27 Pd1 72.1(2)
C26 C27 Pd1 118.4(3)
C27 C28 C29 121.7(3)
C27 C28 Pd1 73.5(2)
C29 C28 Pd1 119.7(2)
C28 C29 C30 114.8(3)
O1 C30 C31 122.9(4)
O1 C30 C29 122.1(3)
C31 C30 C29 115.0(3)
N1' Pd1' N2' 76.52(11)
N1' Pd1' C28' 108.85(14)
N2' Pd1' C28' 174.43(14)
N1' Pd1' C27' 139.83(13)
N2' Pd1' C27' 136.91(14)
C28' Pd1' C27' 39.07(16)
N1' Pd1' C21' 176.25(13)
N2' Pd1' C21' 106.88(13)
C28' Pd1' C21' 67.71(16)
C27' Pd1' C21' 38.01(15)
C1' N1' C5' 121.5(3)
C1' N1' Pd1' 116.4(2)
C5' N1' Pd1' 121.7(2)
N1' C1' C3' 124.6(3)
N1' C1' C2' 115.5(3)
C3' C1' C2' 119.9(3)
N2' C2' C4' 125.4(3)
N2' C2' C1' 115.5(3)
C4' C2' C1' 119.2(3)
C2' N2' C13' 120.8(3)
C2' N2' Pd1' 116.0(2)
C13' N2' Pd1' 123.3(2)
C6' C5' C11' 123.1(3)
C6' C5' N1' 118.1(3)
C11' C5' N1' 118.6(3)
C8' C6' C5' 117.2(4)
C8' C6' C7' 121.4(4)
C5' C6' C7' 121.4(3)
C9' C8' C6' 121.0(4)
C8' C9' C10' 120.6(4)
C9' C10' C11' 121.3(4)
C10' C11' C5' 116.8(4)
C10' C11' C12' 121.9(4)
C5' C11' C12' 121.3(3)
C19' C13' C14' 123.2(3)
C19' C13' N2' 118.6(3)
C14' C13' N2' 118.0(3)
C16' C14' C13' 117.1(4)
C16' C14' C15' 122.1(4)
C13' C14' C15' 120.8(3)
C17' C16' C14' 120.7(4)
C16' C17' C18' 120.5(4)
C19' C18' C17' 121.3(4)
C18' C19' C13' 117.1(4)
C18' C19' C20' 121.7(4)
C13' C19' C20' 121.2(3)
C22' C21' C27' 120.6(4)
C22' C21' Pd1' 118.6(3)
C27' C21' Pd1' 68.9(2)
C23' C22' C21' 122.4(4)
C22' C23' C25' 116.6(4)
C22' C23' C24' 124.5(5)
C25' C23' C24' 118.9(4)
C26' C25' C23' 121.8(4)
C25' C26' C27' 122.3(4)
C26' C27' C21' 116.1(4)
C26' C27' C28' 126.5(4)
C21' C27' C28' 115.4(4)
C26' C27' Pd1' 114.3(3)
C21' C27' Pd1' 73.1(2)
C28' C27' Pd1' 68.8(2)
C27' C28' C29' 123.0(4)
C27' C28' Pd1' 72.1(2)
C29' C28' Pd1' 119.1(3)
C28' C29' C30' 115.4(4)
O1' C30' C31' 121.5(4)
O1' C30' C29' 122.8(4)
C31' C30' C29' 115.5(4)
C71 B1 C87 113.1(3)
C71 B1 C63 104.3(3)
C87 B1 C63 114.0(3)
C71 B1 C79 111.1(3)
C87 B1 C79 102.3(3)
C63 B1 C79 112.4(3)
C70 C63 C64 115.5(3)
C70 C63 B1 119.5(3)
C64 C63 B1 124.7(3)
C65 C64 C63 122.4(3)
C67 C65 C64 120.9(3)
C67 C65 C66 118.5(3)
C64 C65 C66 120.6(3)
F2 C66 F3 106.9(3)
F2 C66 F1 106.0(3)
F3 C66 F1 104.9(3)
F2 C66 C65 112.4(3)
F3 C66 C65 113.3(3)
F1 C66 C65 112.6(3)
C65 C67 C68 117.7(3)
C70 C68 C67 121.2(3)
C70 C68 C69 119.7(3)
C67 C68 C69 119.1(3)
F4 C69 F6 104.9(4)
F4 C69 F5 107.1(4)
F6 C69 F5 103.4(4)
F4 C69 C68 113.0(3)
F6 C69 C68 113.2(4)
F5 C69 C68 114.3(3)
C68 C70 C63 122.3(3)
C78 C71 C72 115.7(3)
C78 C71 B1 121.4(3)
C72 C71 B1 122.7(3)
C73 C72 C71 122.3(3)
C72 C73 C75 120.6(3)
C72 C73 C74 119.8(3)
C75 C73 C74 119.6(3)
F8 C74 F9 106.7(3)
F8 C74 F7 106.2(3)
F9 C74 F7 105.3(3)
F8 C74 C73 112.8(3)
F9 C74 C73 112.7(3)
F7 C74 C73 112.5(3)
C76 C75 C73 118.4(3)
C75 C76 C78 120.5(3)
C75 C76 C77 121.6(3)
C78 C76 C77 117.9(3)
F12 C77 F11 106.2(3)
F12 C77 F10 105.9(3)
F11 C77 F10 106.5(3)
F12 C77 C76 113.1(3)
F11 C77 C76 113.2(3)
F10 C77 C76 111.3(3)
C76 C78 C71 122.5(3)
C86 C79 C80 115.7(3)
C86 C79 B1 122.8(3)
C80 C79 B1 121.1(3)
C81 C80 C79 122.9(3)
C83 C81 C80 120.2(3)
C83 C81 C82 120.3(3)
C80 C81 C82 119.4(3)
F13 C82 F15 106.9(3)
F13 C82 F14 105.9(3)
F15 C82 F14 104.0(3)
F13 C82 C81 114.6(3)
F15 C82 C81 112.0(3)
F14 C82 C81 112.7(3)
C81 C83 C84 117.8(3)
C86 C84 C83 121.8(3)
C86 C84 C85 120.0(3)
C83 C84 C85 118.2(3)
F16 C85 F17 107.4(4)
F16 C85 F18 107.1(4)
F17 C85 F18 105.1(3)
F16 C85 C84 112.6(3)
F17 C85 C84 113.3(3)
F18 C85 C84 110.9(4)
C84 C86 C79 121.6(3)
C88 C87 C94 116.1(3)
C88 C87 B1 121.9(3)
C94 C87 B1 120.9(3)
C89 C88 C87 122.2(3)
C91 C89 C88 120.6(3)
C91 C89 C90 118.3(3)
C88 C89 C90 121.1(3)
F21 C90 F20 107.5(3)
F21 C90 F19 105.7(3)
F20 C90 F19 104.5(3)
F21 C90 C89 112.9(3)
F20 C90 C89 113.3(3)
F19 C90 C89 112.4(3)
C92 C91 C89 118.3(3)
C91 C92 C94 121.2(3)
C91 C92 C93 118.1(3)
C94 C92 C93 120.7(3)
F24 C93 F22 106.9(3)
F24 C93 F23 104.4(3)
F22 C93 F23 106.5(3)
F24 C93 C92 113.8(3)
F22 C93 C92 112.9(3)
F23 C93 C92 111.7(3)
C92 C94 C87 121.7(3)
C103 B2 C95 114.3(3)
C103 B2 C111 113.7(3)
C95 B2 C111 103.4(3)
C103 B2 C119 104.1(3)
C95 B2 C119 110.9(3)
C111 B2 C119 110.6(3)
C102 C95 C96 114.9(3)
C102 C95 B2 125.3(3)
C96 C95 B2 119.2(3)
C97 C96 C95 123.0(3)
C96 C97 C99 120.6(3)
C96 C97 C98 119.8(3)
C99 C97 C98 119.5(3)
F25 C98 F27 109.5(5)
F25 C98 F26 102.4(5)
F27 C98 F26 101.8(5)
F25 C98 C97 114.2(4)
F27 C98 C97 114.4(4)
F26 C98 C97 113.2(4)
C97 C99 C100 117.9(3)
C99 C100 C102 121.3(3)
C99 C100 C101 118.6(4)
C102 C100 C101 120.0(4)
F29 C101 F28 108.2(4)
F29 C101 F30 105.7(4)
F28 C101 F30 103.8(4)
F29 C101 C100 113.3(3)
F28 C101 C100 112.8(4)
F30 C101 C100 112.4(4)
C100 C102 C95 122.2(3)
C110 C103 C104 115.8(3)
C110 C103 B2 121.7(3)
C104 C103 B2 121.8(3)
C105 C104 C103 122.1(4)
C104 C105 C107 120.8(4)
C104 C105 C106 120.5(4)
C107 C105 C106 118.6(4)
F31 C106 F32 108.5(4)
F31 C106 F33 103.1(4)
F32 C106 F33 104.6(4)
F31 C106 C105 114.2(4)
F32 C106 C105 113.0(4)
F33 C106 C105 112.5(4)
C108 C107 C105 118.3(4)
C107 C108 C110 121.2(4)
C107 C108 C109 120.5(4)
C110 C108 C109 118.3(4)
F34 C109 F36 106.2(4)
F34 C109 F35 106.1(4)
F36 C109 F35 102.8(4)
F34 C109 C108 114.2(4)
F36 C109 C108 112.9(3)
F35 C109 C108 113.7(3)
C108 C110 C103 121.8(4)
C118 C111 C112 115.0(3)
C118 C111 B2 120.2(3)
C112 C111 B2 124.5(3)
C113 C112 C111 122.7(3)
C115 C113 C112 120.7(3)
C115 C113 C114 119.0(3)
C112 C113 C114 120.1(4)
F37 C114 F39 105.6(4)
F37 C114 F38 105.5(3)
F39 C114 F38 105.4(4)
F37 C114 C113 112.5(3)
F39 C114 C113 113.2(3)
F38 C114 C113 113.9(3)
C113 C115 C116 117.7(3)
C118 C116 C115 121.0(4)
C118 C116 C117 118.1(4)
C115 C116 C117 120.9(4)
F42 C117 F40 105.3(5)
F42 C117 F41 106.5(4)
F40 C117 F41 105.6(4)
F42 C117 C116 112.3(4)
F40 C117 C116 112.5(4)
F41 C117 C116 114.1(4)
C116 C118 C111 122.9(3)
C120 C119 C126 115.6(3)
C120 C119 B2 121.3(3)
C126 C119 B2 123.0(3)
C121 C120 C119 122.4(3)
C120 C121 C123 121.1(3)
C120 C121 C122 118.8(3)
C123 C121 C122 120.1(3)
F45 C122 F43 106.3(4)
F45 C122 F44 107.3(4)
F43 C122 F44 104.9(3)
F45 C122 C121 112.6(4)
F43 C122 C121 113.0(3)
F44 C122 C121 112.1(3)
C124 C123 C121 117.8(3)
C123 C124 C126 120.7(3)
C123 C124 C125 119.8(3)
C126 C124 C125 119.5(3)
F48 C125 F46 105.4(4)
F48 C125 F47 104.2(4)
F46 C125 F47 105.2(4)
F48 C125 C124 113.7(3)
F46 C125 C124 114.2(3)
F47 C125 C124 113.2(3)
C119 C126 C124 122.4(3)

loop_
_geom_bond_atom_site_label_1
_geom_bond_atom_site_label_2
_geom_bond_distance
Pd1 N1 2.107(3)
Pd1 C28 2.118(3)
Pd1 N2 2.131(3)
Pd1 C27 2.198(3)
Pd1 C21 2.228(3)
N1 C1 1.292(5)
N1 C5 1.449(5)
C1 C3 1.501(5)
C1 C2 1.501(5)
C2 N2 1.292(5)
C2 C4 1.505(5)
N2 C13 1.449(5)
C5 C6 1.408(5)
C5 C11 1.412(5)
C6 C8 1.407(6)
C6 C7 1.524(6)
C8 C9 1.378(7)
C9 C10 1.408(7)
C10 C11 1.400(6)
C11 C12 1.516(6)
C13 C19 1.409(6)
C13 C14 1.415(6)
C14 C16 1.414(7)
C14 C15 1.510(8)
C16 C17 1.387(9)
C17 C18 1.385(8)
C18 C19 1.403(6)
C19 C20 1.518(6)
C21 C22 1.427(5)
C21 C27 1.444(6)
C22 C23 1.383(7)
C23 C25 1.428(8)
C23 C24 1.523(6)
C25 C26 1.360(7)
C26 C27 1.448(6)
C27 C28 1.442(5)
C28 C29 1.505(5)
C29 C30 1.526(5)
C30 O1 1.224(5)
C30 C31 1.504(6)
Pd1' N1' 2.116(3)
Pd1' N2' 2.129(3)
Pd1' C28' 2.139(4)
Pd1' C27' 2.183(4)
Pd1' C21' 2.240(4)
N1' C1' 1.292(4)
N1' C5' 1.442(4)
C1' C3' 1.503(5)
C1' C2' 1.517(5)
C2' N2' 1.289(4)
C2' C4' 1.509(5)
N2' C13' 1.453(4)
C5' C6' 1.409(5)
C5' C11' 1.411(6)
C6' C8' 1.399(5)
C6' C7' 1.520(6)
C8' C9' 1.384(7)
C9' C10' 1.391(6)
C10' C11' 1.396(6)
C11' C12' 1.520(6)
C13' C19' 1.408(5)
C13' C14' 1.415(5)
C14' C16' 1.406(5)
C14' C15' 1.509(6)
C16' C17' 1.392(6)
C17' C18' 1.398(6)
C18' C19' 1.394(5)
C19' C20' 1.527(6)
C21' C22' 1.429(6)
C21' C27' 1.441(6)
C22' C23' 1.366(6)
C23' C25' 1.456(7)
C23' C24' 1.509(7)
C25' C26' 1.373(6)
C26' C27' 1.415(6)
C27' C28' 1.446(6)
C28' C29' 1.509(6)
C29' C30' 1.526(6)
C30' O1' 1.229(5)
C30' C31' 1.504(6)
B1 C71 1.650(5)
B1 C87 1.653(5)
B1 C63 1.659(5)
B1 C79 1.660(5)
C63 C70 1.419(5)
C63 C64 1.421(5)
C64 C65 1.411(5)
C65 C67 1.402(5)
C65 C66 1.519(5)
C66 F2 1.328(4)
C66 F3 1.343(5)
C66 F1 1.353(5)
C67 C68 1.411(5)
C68 C70 1.403(5)
C68 C69 1.507(5)
C69 F4 1.333(5)
C69 F6 1.337(6)
C69 F5 1.348(5)
C71 C78 1.406(5)
C71 C72 1.414(5)
C72 C73 1.396(5)
C73 C75 1.404(5)
C73 C74 1.502(5)
C74 F8 1.351(4)
C74 F9 1.354(4)
C74 F7 1.370(4)
C75 C76 1.393(5)
C76 C78 1.402(5)
C76 C77 1.519(5)
C77 F12 1.330(4)
C77 F11 1.343(5)
C77 F10 1.359(5)
C79 C86 1.410(5)
C79 C80 1.415(5)
C80 C81 1.412(5)
C81 C83 1.396(5)
C81 C82 1.513(5)
C82 F13 1.332(5)
C82 F15 1.341(5)
C82 F14 1.353(5)
C83 C84 1.407(5)
C84 C86 1.403(5)
C84 C85 1.519(5)
C85 F16 1.333(5)
C85 F17 1.335(5)
C85 F18 1.346(5)
C87 C88 1.409(5)
C87 C94 1.418(5)
C88 C89 1.404(5)
C89 C91 1.399(5)
C89 C90 1.506(5)
C90 F21 1.340(5)
C90 F20 1.347(4)
C90 F19 1.368(5)
C91 C92 1.396(5)
C92 C94 1.398(5)
C92 C93 1.511(5)
C93 F24 1.345(5)
C93 F22 1.344(5)
C93 F23 1.358(5)
B2 C103 1.651(5)
B2 C95 1.653(5)
B2 C111 1.662(5)
B2 C119 1.667(5)
C95 C102 1.411(5)
C95 C96 1.426(5)
C96 C97 1.387(5)
C97 C99 1.398(5)
C97 C98 1.506(6)
C98 F25 1.277(6)
C98 F27 1.288(6)
C98 F26 1.324(6)
C99 C100 1.397(6)
C100 C102 1.399(5)
C100 C101 1.503(5)
C101 F29 1.323(5)
C101 F28 1.331(5)
C101 F30 1.342(6)
C103 C110 1.412(5)
C103 C104 1.424(5)
C104 C105 1.397(5)
C105 C107 1.403(6)
C105 C106 1.507(6)
C106 F31 1.323(6)
C106 F32 1.329(6)
C106 F33 1.367(6)
C107 C108 1.388(6)
C108 C110 1.410(5)
C108 C109 1.511(6)
C109 F34 1.319(5)
C109 F36 1.331(6)
C109 F35 1.340(5)
C111 C118 1.413(5)
C111 C112 1.422(5)
C112 C113 1.411(5)
C113 C115 1.403(6)
C113 C114 1.509(5)
C114 F37 1.340(5)
C114 F39 1.341(5)
C114 F38 1.346(5)
C115 C116 1.409(6)
C116 C118 1.403(5)
C116 C117 1.504(6)
C117 F42 1.322(6)
C117 F40 1.329(6)
C117 F41 1.335(5)
C119 C120 1.409(5)
C119 C126 1.414(5)
C120 C121 1.398(5)
C121 C123 1.411(5)
C121 C122 1.500(5)
C122 F45 1.335(5)
C122 F43 1.336(5)
C122 F44 1.349(5)
C123 C124 1.390(5)
C124 C126 1.415(5)
C124 C125 1.514(5)
C125 F48 1.313(5)
C125 F46 1.325(5)
C125 F47 1.330(5)
